data_7063526
loop_
_publ_author_name
'Ababaikeri, Aihaimaitijiang'
'Pan, Xueting'
'Hou, Xueling'
'Han, Jian'

_publ_section_title
;
 K, Rb-hydroxyborates series with deep-ultraviolet KRbB5O8(OH) possessing
 moderate second harmonic generation response
;
_journal_issue 46
_journal_name_full 'New Journal of Chemistry'
_journal_page_first 19501
_journal_page_last 19507
_journal_paper_doi 10.1039/D4NJ04016C
_journal_volume 48
_journal_year 2024
_chemical_formula_moiety 'B10 H4 K3.3 O19 Rb0.7'
_chemical_formula_sum 'B10 H4 K3.3 O19 Rb0.7'
_chemical_formula_weight 604.99
_chemical_name_systematic k3.3Rb0.7B10O19(OH)2
_space_group_crystal_system monoclinic
_space_group_IT_number 15
_space_group_name_Hall '-C 2yc'
_space_group_name_H-M_alt 'C 1 2/c 1'
_atom_sites_solution_hydrogens difmap
_atom_sites_solution_primary dual
_audit_block_doi 10.5517/ccdc.csd.cc2h7b47
_audit_creation_date 2024-02-28
_audit_creation_method
;
Olex2 1.3
(compiled 2020.11.12 svn.r5f609507 for OlexSys, GUI svn.r6408)
;
_audit_update_record
;
2024-02-28 deposited with the CCDC.	2024-11-05 downloaded from the CCDC.
;
_cell_angle_alpha 90
_cell_angle_beta 95.926(2)
_cell_angle_gamma 90
_cell_formula_units_Z 4
_cell_length_a 18.1442(8)
_cell_length_b 6.9056(3)
_cell_length_c 13.4447(7)
_cell_measurement_reflns_used 6359
_cell_measurement_temperature 300.0
_cell_measurement_theta_max 54.986
_cell_measurement_theta_min 4.514
_cell_volume 1675.57(14)
_computing_cell_refinement 'SAINT V8.38A (Bruker, 2018)'
_computing_data_reduction 'SAINT V8.38A (Bruker, 2018)'
_computing_molecular_graphics 'Olex2 1.3 (Dolomanov et al., 2009)'
_computing_publication_material 'Olex2 1.3 (Dolomanov et al., 2009)'
_computing_structure_refinement 'SHELXL 2018/3 (Sheldrick, 2015)'
_computing_structure_solution 'SHELXT 2018/2 (Sheldrick, 2018)'
_diffrn_ambient_temperature 300.0
_diffrn_measured_fraction_theta_full 0.999
_diffrn_measured_fraction_theta_max 0.999
_diffrn_measurement_device_type 'CCD area detector'
_diffrn_measurement_method 'phi and omega scans'
_diffrn_radiation_type MoK\a
_diffrn_radiation_wavelength 0.71073
_diffrn_reflns_av_R_equivalents 0.0525
_diffrn_reflns_av_unetI/netI 0.0314
_diffrn_reflns_Laue_measured_fraction_full 0.999
_diffrn_reflns_Laue_measured_fraction_max 0.999
_diffrn_reflns_limit_h_max 23
_diffrn_reflns_limit_h_min -23
_diffrn_reflns_limit_k_max 8
_diffrn_reflns_limit_k_min -8
_diffrn_reflns_limit_l_max 17
_diffrn_reflns_limit_l_min -17
_diffrn_reflns_number 13727
_diffrn_reflns_point_group_measured_fraction_full 0.999
_diffrn_reflns_point_group_measured_fraction_max 0.999
_diffrn_reflns_theta_full 25.242
_diffrn_reflns_theta_max 27.493
_diffrn_reflns_theta_min 2.257
_exptl_absorpt_coefficient_mu 3.013
_exptl_absorpt_correction_T_max 0.7456
_exptl_absorpt_correction_T_min 0.6361
_exptl_absorpt_correction_type multi-scan
_exptl_crystal_colour colourless
_exptl_crystal_colour_primary colourless
_exptl_crystal_density_diffrn 2.398
_exptl_crystal_description block
_exptl_crystal_F_000 1178
_refine_diff_density_max 0.888
_refine_diff_density_min -0.650
_refine_diff_density_rms 0.118
_refine_ls_extinction_method none
_refine_ls_goodness_of_fit_ref 1.148
_refine_ls_hydrogen_treatment constr
_refine_ls_matrix_type full
_refine_ls_number_parameters 150
_refine_ls_number_reflns 1918
_refine_ls_number_restraints 0
_refine_ls_restrained_S_all 1.148
_refine_ls_R_factor_all 0.0422
_refine_ls_R_factor_gt 0.0375
_refine_ls_shift/su_max 0.000
_refine_ls_shift/su_mean 0.000
_refine_ls_structure_factor_coef Fsqd
_refine_ls_weighting_details 'w=1/[\s^2^(Fo^2^)+(0.0487P)^2^+7.9298P] where P=(Fo^2^+2Fc^2^)/3'
_refine_ls_weighting_scheme calc
_refine_ls_wR_factor_gt 0.1053
_refine_ls_wR_factor_ref 0.1083
_reflns_Friedel_coverage 0.000
_reflns_number_gt 1719
_reflns_number_total 1918
_reflns_threshold_expression 'I > 2\s(I)'
_cod_data_source_file d4nj04016c2.cif
_cod_data_source_block 555
_cod_depositor_comments 'Adding full bibliography for 7063524--7063526.cif.'
_cod_original_formula_sum 'B10 H4 K3.30 O19 Rb0.70'
_cod_database_code 7063526
_shelx_shelxl_version_number 2018/3
_shelx_space_group_comment
;
The symmetry employed for this shelxl refinement is uniquely defined
by the following loop, which should always be used as a source of
symmetry information in preference to the above space-group names.
They are only intended as comments.
;
_olex2_refinement_description
;
1. Shared sites
{Rb1, K1}
2. Uiso/Uaniso restraints and constraints
Uanis(Rb1) = Uanis(K1)
3. Others
 Fixed Sof: Rb1(0.35) K1(0.65)
4.a Riding coordinates:
 O8(H8), O10(H10)
;
_olex2_submission_special_instructions 'No special instructions were received'

loop_
_space_group_symop_operation_xyz
'x, y, z'
'-x, y, -z+1/2'
'x+1/2, y+1/2, z'
'-x+1/2, y+1/2, -z+1/2'
'-x, -y, -z'
'x, -y, z-1/2'
'-x+1/2, -y+1/2, -z'
'x+1/2, -y+1/2, z-1/2'

loop_
_atom_site_label
_atom_site_type_symbol
_atom_site_fract_x
_atom_site_fract_y
_atom_site_fract_z
_atom_site_U_iso_or_equiv
_atom_site_adp_type
_atom_site_occupancy
_atom_site_site_symmetry_order
_atom_site_calc_flag
_atom_site_refinement_flags_posn
_atom_site_refinement_flags_adp
_atom_site_refinement_flags_occupancy
_atom_site_disorder_assembly
_atom_site_disorder_group
Rb1 Rb 0.56315(3) 0.35910(7) 0.43400(4) 0.01852(16) Uani 0.35 1 d . . P . .
K1 K 0.56315(3) 0.35910(7) 0.43400(4) 0.01852(16) Uani 0.65 1 d . . P . .
K2 K 0.21636(4) 0.60005(11) 0.34724(5) 0.01984(19) Uani 1 1 d . . . . .
B1 B 0.7237(2) 0.9059(6) 0.5991(3) 0.0200(7) Uani 1 1 d . . . . .
B2 B 0.5353(2) 0.8310(5) 0.3293(3) 0.0169(7) Uani 1 1 d . . . . .
B3 B 0.4179(2) 0.6496(5) 0.3092(3) 0.0185(7) Uani 1 1 d . . . . .
B4 B 0.3704(2) 0.3305(6) 0.3542(3) 0.0205(7) Uani 1 1 d . . . . .
B5 B 0.6082(2) 0.8847(6) 0.4963(3) 0.0198(7) Uani 1 1 d . . . . .
O1 O 0.500000 0.9507(5) 0.250000 0.0173(6) Uani 1 2 d S T P . .
O2 O 0.36438(13) 0.5416(3) 0.35007(19) 0.0222(5) Uani 1 1 d . . . . .
O3 O 0.70728(13) 0.7475(4) 0.65129(18) 0.0225(5) Uani 1 1 d . . . . .
O4 O 0.57233(14) 0.9495(3) 0.40936(17) 0.0207(5) Uani 1 1 d . . . . .
O5 O 0.40486(13) 0.7097(4) 0.21187(18) 0.0224(5) Uani 1 1 d . . . . .
O6 O 0.48065(14) 0.6977(4) 0.36785(18) 0.0224(5) Uani 1 1 d . . . . .
O7 O 0.58853(13) 0.7299(4) 0.54890(19) 0.0238(5) Uani 1 1 d . . . . .
O8 O 0.40731(15) 0.2651(4) 0.27004(19) 0.0267(6) Uani 1 1 d . . . . .
H8 H 0.438582 0.153921 0.274738 0.032 Uiso 1 1 d R U . . .
O9 O 0.67207(14) 0.9907(4) 0.52936(19) 0.0263(6) Uani 1 1 d . . . . .
O10 O 0.79148(15) 0.9915(4) 0.6122(2) 0.0306(6) Uani 1 1 d . . . . .
H10 H 0.806283 0.947189 0.680557 0.037 Uiso 1 1 d R U . . .

loop_
_atom_site_aniso_label
_atom_site_aniso_U_11
_atom_site_aniso_U_22
_atom_site_aniso_U_33
_atom_site_aniso_U_23
_atom_site_aniso_U_13
_atom_site_aniso_U_12
Rb1 0.0190(3) 0.0156(3) 0.0216(3) -0.00009(17) 0.00561(18) 0.00047(18)
K1 0.0190(3) 0.0156(3) 0.0216(3) -0.00009(17) 0.00561(18) 0.00047(18)
K2 0.0161(3) 0.0237(4) 0.0205(4) 0.0099(3) 0.0057(3) 0.0085(3)
B1 0.0216(18) 0.0196(18) 0.0186(17) -0.0001(14) 0.0006(14) -0.0034(14)
B2 0.0186(17) 0.0163(16) 0.0153(16) -0.0004(13) -0.0010(13) 0.0001(13)
B3 0.0177(17) 0.0160(17) 0.0213(17) -0.0006(13) -0.0007(14) 0.0007(13)
B4 0.0190(17) 0.0196(18) 0.0225(18) 0.0034(14) -0.0005(14) -0.0040(14)
B5 0.0190(17) 0.0203(18) 0.0196(17) -0.0020(14) 0.0003(14) -0.0009(14)
O1 0.0173(15) 0.0159(15) 0.0180(15) 0.000 -0.0020(12) 0.000
O2 0.0191(12) 0.0203(12) 0.0271(13) 0.0021(10) 0.0028(10) -0.0023(10)
O3 0.0173(11) 0.0244(12) 0.0247(12) 0.0057(10) -0.0026(9) -0.0034(10)
O4 0.0243(12) 0.0188(12) 0.0179(11) -0.0002(9) -0.0027(9) -0.0034(10)
O5 0.0199(12) 0.0255(13) 0.0207(12) 0.0029(10) -0.0024(9) -0.0072(10)
O6 0.0227(12) 0.0221(12) 0.0214(12) 0.0047(9) -0.0023(10) -0.0058(10)
O7 0.0195(12) 0.0259(13) 0.0246(13) 0.0052(10) -0.0049(10) -0.0059(10)
O8 0.0271(13) 0.0270(13) 0.0266(13) 0.0022(10) 0.0060(11) 0.0073(11)
O9 0.0255(13) 0.0265(13) 0.0252(13) 0.0068(10) -0.0058(10) -0.0070(11)
O10 0.0244(13) 0.0326(15) 0.0329(14) 0.0113(12) -0.0063(11) -0.0098(11)

loop_
_atom_type_symbol
_atom_type_description
_atom_type_scat_dispersion_real
_atom_type_scat_dispersion_imag
_atom_type_scat_source
B B 0.0013 0.0007 'International Tables Vol C Tables 4.2.6.8 and 6.1.1.4'
H H 0.0000 0.0000 'International Tables Vol C Tables 4.2.6.8 and 6.1.1.4'
K K 0.2009 0.2494 'International Tables Vol C Tables 4.2.6.8 and 6.1.1.4'
O O 0.0106 0.0060 'International Tables Vol C Tables 4.2.6.8 and 6.1.1.4'
Rb Rb -0.9393 2.9676 'International Tables Vol C Tables 4.2.6.8 and 6.1.1.4'

loop_
_geom_angle_atom_site_label_1
_geom_angle_atom_site_label_2
_geom_angle_atom_site_label_3
_geom_angle
_geom_angle_site_symmetry_1
_geom_angle_site_symmetry_3
_geom_angle_publ_flag
B3 Rb1 B5 75.13(9) 5_666 1_545 ?
B3 Rb1 H8 129.9 5_666 . ?
B5 Rb1 H8 83.0 1_545 . ?
O2 Rb1 B3 23.72(8) 5_666 5_666 ?
O2 Rb1 B5 85.23(8) 5_666 1_545 ?
O2 Rb1 O5 108.42(6) 5_666 2_655 ?
O2 Rb1 H8 153.6 5_666 . ?
O2 Rb1 O9 69.01(6) 5_666 1_545 ?
O4 Rb1 B3 95.65(8) 1_545 5_666 ?
O4 Rb1 B5 22.24(8) 1_545 1_545 ?
O4 Rb1 O2 107.46(7) 1_545 5_666 ?
O4 Rb1 O5 131.37(7) 1_545 2_655 ?
O4 Rb1 O6 89.84(7) 1_545 5_666 ?
O4 Rb1 O6 143.78(7) 1_545 . ?
O4 Rb1 O7 153.81(7) 1_545 . ?
O4 Rb1 O8 69.67(7) 1_545 2_655 ?
O4 Rb1 H8 62.6 1_545 . ?
O4 Rb1 O9 42.42(6) 1_545 1_545 ?
O4 Rb1 O10 104.92(8) 1_545 7_666 ?
O5 Rb1 B3 128.48(8) 2_655 5_666 ?
O5 Rb1 B5 144.13(8) 2_655 1_545 ?
O5 Rb1 H8 94.8 2_655 . ?
O5 Rb1 O9 131.50(6) 2_655 1_545 ?
O6 Rb1 B3 22.75(8) 5_666 5_666 ?
O6 Rb1 B3 108.71(8) . 5_666 ?
O6 Rb1 B5 74.22(8) 5_666 1_545 ?
O6 Rb1 B5 161.85(8) . 1_545 ?
O6 Rb1 O2 45.90(6) 5_666 5_666 ?
O6 Rb1 O2 105.32(7) . 5_666 ?
O6 Rb1 O5 138.78(7) 5_666 2_655 ?
O6 Rb1 O5 46.86(6) . 2_655 ?
O6 Rb1 O6 102.27(6) . 5_666 ?
O6 Rb1 O7 60.75(7) . . ?
O6 Rb1 O7 71.51(7) 5_666 . ?
O6 Rb1 O8 91.74(7) . 2_655 ?
O6 Rb1 O8 158.69(8) 5_666 2_655 ?
O6 Rb1 H8 81.2 . . ?
O6 Rb1 H8 107.9 5_666 . ?
O6 Rb1 O9 75.76(7) 5_666 1_545 ?
O6 Rb1 O9 173.80(7) . 1_545 ?
O6 Rb1 O10 95.67(7) . 7_666 ?
O6 Rb1 O10 125.31(7) 5_666 7_666 ?
O7 Rb1 B3 60.22(8) . 5_666 ?
O7 Rb1 B3 84.99(8) 5_666 5_666 ?
O7 Rb1 B5 131.57(8) . 1_545 ?
O7 Rb1 B5 88.99(8) 5_666 1_545 ?
O7 Rb1 O2 46.35(6) . 5_666 ?
O7 Rb1 O2 106.75(7) 5_666 5_666 ?
O7 Rb1 O4 82.20(7) 5_666 1_545 ?
O7 Rb1 O5 116.68(7) 5_666 2_655 ?
O7 Rb1 O5 69.07(7) . 2_655 ?
O7 Rb1 O6 73.95(7) 5_666 . ?
O7 Rb1 O6 62.36(7) 5_666 5_666 ?
O7 Rb1 O7 103.90(6) 5_666 . ?
O7 Rb1 O8 107.45(7) 5_666 2_655 ?
O7 Rb1 H8 139.9 . . ?
O7 Rb1 H8 49.6 5_666 . ?
O7 Rb1 O9 113.14(7) . 1_545 ?
O7 Rb1 O9 109.72(7) 5_666 1_545 ?
O7 Rb1 O10 168.83(7) 5_666 7_666 ?
O8 Rb1 B3 158.56(8) 2_655 5_666 ?
O8 Rb1 B5 87.45(8) 2_655 1_545 ?
O8 Rb1 O2 144.84(7) 2_655 5_666 ?
O8 Rb1 O5 62.04(7) 2_655 2_655 ?
O8 Rb1 O7 129.75(7) 2_655 . ?
O8 Rb1 H8 58.0 2_655 . ?
O8 Rb1 O9 91.84(7) 2_655 1_545 ?
O8 Rb1 O10 68.07(8) 2_655 7_666 ?
O9 Rb1 B3 67.22(8) 1_545 5_666 ?
O9 Rb1 B5 23.62(7) 1_545 1_545 ?
O9 Rb1 H8 105.0 1_545 . ?
O10 Rb1 B3 102.59(8) 7_666 5_666 ?
O10 Rb1 B5 100.82(8) 7_666 1_545 ?
O10 Rb1 O2 79.64(7) 7_666 5_666 ?
O10 Rb1 O5 52.15(7) 7_666 2_655 ?
O10 Rb1 O7 73.59(8) 7_666 . ?
O10 Rb1 H8 125.8 7_666 . ?
O10 Rb1 O9 81.00(7) 7_666 1_545 ?
B1 K2 Rb1 116.10(7) 8_465 3_455 ?
B1 K2 B4 43.37(9) 8_465 4 ?
B4 K2 Rb1 73.42(7) 4 3_455 ?
B4 K2 Rb1 159.51(7) . 3_455 ?
B4 K2 B1 84.38(9) . 8_465 ?
B4 K2 B4 126.94(5) . 4 ?
B5 K2 Rb1 59.98(7) 3_445 3_455 ?
B5 K2 B1 133.32(10) 3_445 8_465 ?
B5 K2 B4 106.22(10) 3_445 . ?
B5 K2 B4 116.16(10) 3_445 4 ?
O2 K2 Rb1 150.01(6) . 3_455 ?
O2 K2 B1 82.59(9) . 8_465 ?
O2 K2 B4 117.34(9) . 4 ?
O2 K2 B4 25.20(8) . . ?
O2 K2 B5 125.06(9) . 3_445 ?
O2 K2 O3 51.49(7) . 5_666 ?
O2 K2 O3 91.77(7) . 8_465 ?
O2 K2 O4 146.27(7) . 3_445 ?
O2 K2 O8 142.26(8) . 4 ?
O2 K2 O9 108.99(8) . 3_445 ?
O2 K2 O10 102.20(8) . 5_676 ?
O3 K2 Rb1 98.30(5) 8_465 3_455 ?
O3 K2 Rb1 146.16(6) 5_666 3_455 ?
O3 K2 B1 23.28(8) 8_465 8_465 ?
O3 K2 B1 85.71(8) 5_666 8_465 ?
O3 K2 B4 127.15(9) 5_666 4 ?
O3 K2 B4 101.59(8) 8_465 . ?
O3 K2 B4 26.08(8) 8_465 4 ?
O3 K2 B4 26.32(8) 5_666 . ?
O3 K2 B5 86.19(9) 5_666 3_445 ?
O3 K2 B5 138.85(9) 8_465 3_445 ?
O3 K2 O3 108.08(6) 5_666 8_465 ?
O3 K2 O4 98.43(7) 5_666 3_445 ?
O3 K2 O4 114.75(7) 8_465 3_445 ?
O3 K2 O8 135.77(8) 5_666 4 ?
O3 K2 O8 50.74(7) 8_465 4 ?
O3 K2 O10 79.20(8) 8_465 5_676 ?
O3 K2 O10 151.87(8) 5_666 5_676 ?
O4 K2 Rb1 50.21(5) 3_445 3_455 ?
O4 K2 B1 113.39(8) 3_445 8_465 ?
O4 K2 B4 123.10(8) 3_445 . ?
O4 K2 B4 92.23(8) 3_445 4 ?
O4 K2 B5 24.22(8) 3_445 3_445 ?
O8 K2 Rb1 52.34(5) 4 3_455 ?
O8 K2 B1 64.12(8) 4 8_465 ?
O8 K2 B4 147.78(9) 4 . ?
O8 K2 B4 24.93(8) 4 4 ?
O8 K2 B5 91.88(9) 4 3_445 ?
O8 K2 O4 68.55(7) 4 3_445 ?
O8 K2 O10 70.17(8) 4 5_676 ?
O9 K2 Rb1 62.82(6) 3_445 3_455 ?
O9 K2 B1 157.60(9) 3_445 8_465 ?
O9 K2 B4 133.17(9) 3_445 4 ?
O9 K2 B4 98.15(9) 3_445 . ?
O9 K2 B5 24.78(8) 3_445 3_445 ?
O9 K2 O3 87.01(8) 3_445 5_666 ?
O9 K2 O3 159.17(8) 3_445 8_465 ?
O9 K2 O4 47.05(7) 3_445 3_445 ?
O9 K2 O8 108.43(8) 3_445 4 ?
O9 K2 O10 94.32(8) 3_445 5_676 ?
O10 K2 Rb1 52.90(5) 5_676 3_455 ?
O10 K2 B1 102.03(9) 5_676 8_465 ?
O10 K2 B4 126.59(9) 5_676 . ?
O10 K2 B4 70.31(8) 5_676 4 ?
O10 K2 B5 106.39(9) 5_676 3_445 ?
O10 K2 O4 102.97(7) 5_676 3_445 ?
O3 B1 K2 55.87(17) . 8_566 ?
O3 B1 O9 121.6(3) . . ?
O3 B1 O10 122.1(3) . . ?
O9 B1 K2 125.8(2) . 8_566 ?
O10 B1 K2 90.3(2) . 8_566 ?
O10 B1 O9 116.3(3) . . ?
O1 B2 Rb1 148.0(2) . . ?
O1 B2 O4 111.0(3) . . ?
O1 B2 O5 109.0(2) . 2_655 ?
O1 B2 O6 110.6(3) . . ?
O4 B2 Rb1 100.67(19) . . ?
O4 B2 O5 106.6(3) . 2_655 ?
O4 B2 O6 111.3(3) . . ?
O5 B2 Rb1 64.05(16) 2_655 . ?
O6 B2 Rb1 50.80(15) . . ?
O6 B2 O5 108.3(3) . 2_655 ?
Rb1 B3 Rb1 61.82(6) 5_666 . ?
O2 B3 Rb1 91.4(2) . . ?
O2 B3 Rb1 65.97(18) . 5_666 ?
O5 B3 Rb1 162.7(2) . 5_666 ?
O5 B3 Rb1 131.4(2) . . ?
O5 B3 O2 119.0(3) . . ?
O6 B3 Rb1 55.24(17) . 5_666 ?
O6 B3 Rb1 48.23(16) . . ?
O6 B3 O2 118.9(3) . . ?
O6 B3 O5 122.1(3) . . ?
Rb1 B4 Rb1 59.94(6) . 5_666 ?
K2 B4 Rb1 128.98(12) 4_545 . ?
K2 B4 Rb1 140.26(12) . . ?
K2 B4 Rb1 169.80(13) 4_545 5_666 ?
K2 B4 Rb1 84.45(9) . 5_666 ?
K2 B4 K2 85.47(9) . 4_545 ?
O2 B4 Rb1 57.59(17) . 5_666 ?
O2 B4 Rb1 91.35(19) . . ?
O2 B4 K2 52.15(16) . . ?
O2 B4 K2 114.3(2) . 4_545 ?
O2 B4 O3 106.8(3) . 5_666 ?
O2 B4 O7 109.9(3) . 5_666 ?
O3 B4 Rb1 157.3(2) 5_666 . ?
O3 B4 Rb1 118.6(2) 5_666 5_666 ?
O3 B4 K2 55.69(16) 5_666 4_545 ?
O3 B4 K2 54.74(16) 5_666 . ?
O7 B4 Rb1 52.46(16) 5_666 5_666 ?
O7 B4 Rb1 50.61(15) 5_666 . ?
O7 B4 K2 135.7(2) 5_666 4_545 ?
O7 B4 K2 121.3(2) 5_666 . ?
O7 B4 O3 108.9(3) 5_666 5_666 ?
O8 B4 Rb1 130.5(2) . 5_666 ?
O8 B4 Rb1 74.52(18) . . ?
O8 B4 K2 127.2(2) . . ?
O8 B4 K2 56.07(17) . 4_545 ?
O8 B4 O2 108.7(3) . . ?
O8 B4 O3 110.9(3) . 5_666 ?
O8 B4 O7 111.5(3) . 5_666 ?
Rb1 B5 Rb1 107.78(10) 1_565 5_666 ?
Rb1 B5 Rb1 57.25(6) 5_666 . ?
Rb1 B5 Rb1 144.32(12) 1_565 . ?
K2 B5 Rb1 64.31(7) 3 1_565 ?
K2 B5 Rb1 115.14(11) 3 . ?
K2 B5 Rb1 156.49(12) 3 5_666 ?
O4 B5 Rb1 52.93(17) . 1_565 ?
O4 B5 Rb1 93.0(2) . . ?
O4 B5 Rb1 91.6(2) . 5_666 ?
O4 B5 K2 65.78(18) . 3 ?
O4 B5 O9 114.1(3) . . ?
O7 B5 Rb1 45.22(17) . . ?
O7 B5 Rb1 143.9(2) . 1_565 ?
O7 B5 Rb1 40.58(16) . 5_666 ?
O7 B5 K2 151.7(3) . 3 ?
O7 B5 O4 125.8(3) . . ?
O7 B5 O9 120.1(3) . . ?
O9 B5 Rb1 75.49(19) . 1_565 ?
O9 B5 Rb1 146.8(2) . 5_666 ?
O9 B5 Rb1 136.1(2) . . ?
O9 B5 K2 55.52(17) . 3 ?
B2 O1 B2 110.2(4) . 2_655 ?
K2 O2 Rb1 107.48(8) . 5_666 ?
B3 O2 Rb1 90.3(2) . 5_666 ?
B3 O2 K2 130.5(2) . . ?
B3 O2 B4 120.0(3) . . ?
B4 O2 Rb1 99.22(19) . 5_666 ?
B4 O2 K2 102.7(2) . . ?
K2 O3 K2 109.58(8) 5_666 8_566 ?
B1 O3 K2 124.6(2) . 5_666 ?
B1 O3 K2 100.8(2) . 8_566 ?
B1 O3 B4 121.4(3) . 5_666 ?
B4 O3 K2 98.95(19) 5_666 5_666 ?
B4 O3 K2 98.23(19) 5_666 8_566 ?
Rb1 O4 K2 75.68(6) 1_565 3 ?
B2 O4 Rb1 127.80(19) . 1_565 ?
B2 O4 K2 109.63(19) . 3 ?
B5 O4 Rb1 104.8(2) . 1_565 ?
B5 O4 K2 90.0(2) . 3 ?
B5 O4 B2 126.5(3) . . ?
B2 O5 Rb1 90.71(17) 2_655 2_655 ?
B3 O5 Rb1 109.3(2) . 2_655 ?
B3 O5 B2 117.1(3) . 2_655 ?
Rb1 O6 Rb1 77.73(6) . 5_666 ?
B2 O6 Rb1 131.64(19) . 5_666 ?
B2 O6 Rb1 105.55(19) . . ?
B3 O6 Rb1 102.0(2) . 5_666 ?
B3 O6 Rb1 111.1(2) . . ?
B3 O6 B2 120.0(3) . . ?
Rb1 O7 Rb1 76.10(6) 5_666 . ?
B4 O7 Rb1 104.3(2) 5_666 . ?
B4 O7 Rb1 105.55(19) 5_666 5_666 ?
B5 O7 Rb1 116.2(2) . . ?
B5 O7 Rb1 121.5(2) . 5_666 ?
B5 O7 B4 122.9(3) . 5_666 ?
Rb1 O8 Rb1 109.83(8) 2_655 . ?
Rb1 O8 H8 70.6 . . ?
Rb1 O8 H8 94.3 2_655 . ?
K2 O8 Rb1 166.83(10) 4_545 . ?
K2 O8 Rb1 77.25(7) 4_545 2_655 ?
K2 O8 H8 98.3 4_545 . ?
B4 O8 Rb1 144.1(2) . 2_655 ?
B4 O8 Rb1 81.77(19) . . ?
B4 O8 K2 99.0(2) . 4_545 ?
B4 O8 H8 121.4 . . ?
K2 O9 Rb1 70.79(6) 3 1_565 ?
B1 O9 Rb1 154.2(2) . 1_565 ?
B1 O9 K2 118.5(2) . 3 ?
B1 O9 B5 118.2(3) . . ?
B5 O9 Rb1 80.89(19) . 1_565 ?
B5 O9 K2 99.7(2) . 3 ?
Rb1 O10 H10 98.2 7_666 . ?
K2 O10 Rb1 76.15(6) 5_676 7_666 ?
K2 O10 H10 98.2 5_676 . ?
B1 O10 Rb1 159.9(2) . 7_666 ?
B1 O10 K2 112.9(2) . 5_676 ?
B1 O10 H10 98.2 . . ?

loop_
_geom_bond_atom_site_label_1
_geom_bond_atom_site_label_2
_geom_bond_distance
_geom_bond_site_symmetry_2
_geom_bond_publ_flag
Rb1 B3 3.434(4) 5_666 ?
Rb1 B5 3.459(4) 1_545 ?
Rb1 O2 3.137(3) 5_666 ?
Rb1 O4 2.855(2) 1_545 ?
Rb1 O5 3.206(3) 2_655 ?
Rb1 O6 2.884(2) 5_666 ?
Rb1 O6 2.868(3) . ?
Rb1 O7 3.001(3) . ?
Rb1 O7 2.852(2) 5_666 ?
Rb1 O8 2.922(3) 2_655 ?
Rb1 H8 3.2713 . ?
Rb1 O9 3.391(3) 1_545 ?
Rb1 O10 2.957(3) 7_666 ?
K2 B1 3.353(4) 8_465 ?
K2 B4 3.386(4) 4 ?
K2 B4 3.352(4) . ?
K2 B5 3.300(4) 3_445 ?
K2 O2 2.712(3) . ?
K2 O3 2.770(3) 5_666 ?
K2 O3 2.826(3) 8_465 ?
K2 O4 3.010(3) 3_445 ?
K2 O8 2.844(3) 4 ?
K2 O9 2.760(3) 3_445 ?
K2 O10 2.879(3) 5_676 ?
B1 O3 1.349(5) . ?
B1 O9 1.385(5) . ?
B1 O10 1.359(4) . ?
B2 O1 1.445(4) . ?
B2 O4 1.460(4) . ?
B2 O5 1.521(4) 2_655 ?
B2 O6 1.485(4) . ?
B3 O2 1.382(4) . ?
B3 O5 1.370(4) . ?
B3 O6 1.358(4) . ?
B4 O2 1.463(4) . ?
B4 O3 1.504(4) 5_666 ?
B4 O7 1.492(4) 5_666 ?
B4 O8 1.445(5) . ?
B5 O4 1.354(5) . ?
B5 O7 1.350(5) . ?
B5 O9 1.403(4) . ?
O8 H8 0.9531 . ?
O10 H10 0.9800 . ?

loop_
_geom_torsion_atom_site_label_1
_geom_torsion_atom_site_label_2
_geom_torsion_atom_site_label_3
_geom_torsion_atom_site_label_4
_geom_torsion
_geom_torsion_site_symmetry_1
_geom_torsion_site_symmetry_2
_geom_torsion_site_symmetry_3
_geom_torsion_site_symmetry_4
_geom_torsion_publ_flag
Rb1 B2 O1 B2 -9.2(2) . . . 2_655 ?
Rb1 B2 O4 Rb1 -166.15(13) . . . 1_565 ?
Rb1 B2 O4 K2 107.04(12) . . . 3 ?
Rb1 B2 O4 B5 1.7(4) . . . . ?
Rb1 B2 O6 Rb1 87.3(2) . . . 5_666 ?
Rb1 B2 O6 B3 -126.3(3) . . . . ?
Rb1 B3 O2 Rb1 58.10(8) . . . 5_666 ?
Rb1 B3 O2 K2 113.5(2) 5_666 . . . ?
Rb1 B3 O2 K2 171.65(17) . . . . ?
Rb1 B3 O2 B4 -100.8(3) 5_666 . . . ?
Rb1 B3 O2 B4 -42.7(3) . . . . ?
Rb1 B3 O5 Rb1 177.9(7) 5_666 . . 2_655 ?
Rb1 B3 O5 Rb1 42.0(3) . . . 2_655 ?
Rb1 B3 O5 B2 76.7(9) 5_666 . . 2_655 ?
Rb1 B3 O5 B2 -59.2(4) . . . 2_655 ?
Rb1 B3 O6 Rb1 -81.32(13) . . . 5_666 ?
Rb1 B3 O6 Rb1 81.32(13) 5_666 . . . ?
Rb1 B3 O6 B2 123.6(3) . . . . ?
Rb1 B3 O6 B2 -155.1(3) 5_666 . . . ?
Rb1 B4 O2 Rb1 -52.52(11) . . . 5_666 ?
Rb1 B4 O2 K2 -162.90(8) . . . . ?
Rb1 B4 O2 K2 -110.39(13) 5_666 . . . ?
Rb1 B4 O2 B3 43.2(3) . . . . ?
Rb1 B4 O2 B3 95.7(3) 5_666 . . . ?
Rb1 B4 O8 Rb1 23.1(2) 5_666 . . . ?
Rb1 B4 O8 Rb1 -112.6(3) . . . 2_655 ?
Rb1 B4 O8 Rb1 -89.5(4) 5_666 . . 2_655 ?
Rb1 B4 O8 K2 -170.15(19) 5_666 . . 4_545 ?
Rb1 B4 O8 K2 166.70(10) . . . 4_545 ?
Rb1 B5 O4 Rb1 168.52(8) . . . 1_565 ?
Rb1 B5 O4 Rb1 111.24(10) 5_666 . . 1_565 ?
Rb1 B5 O4 K2 -116.30(8) . . . 3 ?
Rb1 B5 O4 K2 -173.58(8) 5_666 . . 3 ?
Rb1 B5 O4 K2 75.17(9) 1_565 . . 3 ?
Rb1 B5 O4 B2 -170.1(4) 1_565 . . . ?
Rb1 B5 O4 B2 -58.9(3) 5_666 . . . ?
Rb1 B5 O4 B2 -1.6(3) . . . . ?
Rb1 B5 O7 Rb1 36.3(5) 1_565 . . 5_666 ?
Rb1 B5 O7 Rb1 -89.3(2) . . . 5_666 ?
Rb1 B5 O7 Rb1 89.3(2) 5_666 . . . ?
Rb1 B5 O7 Rb1 125.5(3) 1_565 . . . ?
Rb1 B5 O7 B4 -104.2(4) 1_565 . . 5_666 ?
Rb1 B5 O7 B4 -140.5(4) 5_666 . . 5_666 ?
Rb1 B5 O7 B4 130.3(4) . . . 5_666 ?
Rb1 B5 O9 Rb1 160.3(3) . . . 1_565 ?
Rb1 B5 O9 Rb1 -100.4(4) 5_666 . . 1_565 ?
Rb1 B5 O9 K2 91.7(3) . . . 3 ?
Rb1 B5 O9 K2 -68.56(8) 1_565 . . 3 ?
Rb1 B5 O9 K2 -169.0(3) 5_666 . . 3 ?
Rb1 B5 O9 B1 161.6(3) 1_565 . . . ?
Rb1 B5 O9 B1 61.2(5) 5_666 . . . ?
Rb1 B5 O9 B1 -38.2(5) . . . . ?
K2 B1 O3 K2 -123.2(2) 8_566 . . 5_666 ?
K2 B1 O3 B4 106.7(3) 8_566 . . 5_666 ?
K2 B1 O9 Rb1 50.9(6) 8_566 . . 1_565 ?
K2 B1 O9 K2 156.18(14) 8_566 . . 3 ?
K2 B1 O9 B5 -83.2(4) 8_566 . . . ?
K2 B1 O10 Rb1 168.2(6) 8_566 . . 7_666 ?
K2 B1 O10 K2 -78.31(15) 8_566 . . 5_676 ?
K2 B4 O2 Rb1 110.39(13) . . . 5_666 ?
K2 B4 O2 Rb1 172.96(12) 4_545 . . 5_666 ?
K2 B4 O2 K2 62.6(2) 4_545 . . . ?
K2 B4 O2 B3 -153.9(3) . . . . ?
K2 B4 O2 B3 -91.3(3) 4_545 . . . ?
K2 B4 O8 Rb1 -166.70(10) 4_545 . . . ?
K2 B4 O8 Rb1 80.7(3) 4_545 . . 2_655 ?
K2 B4 O8 Rb1 142.3(2) . . . . ?
K2 B4 O8 Rb1 29.7(5) . . . 2_655 ?
K2 B4 O8 K2 -51.0(3) . . . 4_545 ?
K2 B5 O4 Rb1 -75.17(9) 3 . . 1_565 ?
K2 B5 O4 B2 114.7(3) 3 . . . ?
K2 B5 O7 Rb1 -143.7(4) 3 . . 5_666 ?
K2 B5 O7 Rb1 -54.4(6) 3 . . . ?
K2 B5 O7 B4 75.9(6) 3 . . 5_666 ?
K2 B5 O9 Rb1 68.56(8) 3 . . 1_565 ?
K2 B5 O9 B1 -129.9(3) 3 . . . ?
O1 B2 O4 Rb1 9.4(4) . . . 1_565 ?
O1 B2 O4 K2 -77.4(3) . . . 3 ?
O1 B2 O4 B5 177.3(3) . . . . ?
O1 B2 O6 Rb1 149.6(2) . . . . ?
O1 B2 O6 Rb1 -123.1(2) . . . 5_666 ?
O1 B2 O6 B3 23.4(4) . . . . ?
O2 B3 O5 Rb1 -79.8(3) . . . 2_655 ?
O2 B3 O5 B2 179.0(3) . . . 2_655 ?
O2 B3 O6 Rb1 -18.4(3) . . . 5_666 ?
O2 B3 O6 Rb1 63.0(3) . . . . ?
O2 B3 O6 B2 -173.4(3) . . . . ?
O2 B4 O8 Rb1 -26.5(5) . . . 2_655 ?
O2 B4 O8 Rb1 86.1(2) . . . . ?
O2 B4 O8 K2 -107.2(2) . . . 4_545 ?
O3 B1 O9 Rb1 119.3(4) . . . 1_565 ?
O3 B1 O9 K2 -135.5(3) . . . 3 ?
O3 B1 O9 B5 -14.9(5) . . . . ?
O3 B1 O10 Rb1 119.5(6) . . . 7_666 ?
O3 B1 O10 K2 -127.1(3) . . . 5_676 ?
O3 B4 O2 Rb1 113.6(2) 5_666 . . 5_666 ?
O3 B4 O2 K2 3.2(3) 5_666 . . . ?
O3 B4 O2 B3 -150.7(3) 5_666 . . . ?
O3 B4 O8 Rb1 90.6(4) 5_666 . . 2_655 ?
O3 B4 O8 Rb1 -156.7(3) 5_666 . . . ?
O3 B4 O8 K2 10.0(3) 5_666 . . 4_545 ?
O4 B2 O1 B2 179.0(3) . . . 2_655 ?
O4 B2 O6 Rb1 -86.5(3) . . . . ?
O4 B2 O6 Rb1 0.8(4) . . . 5_666 ?
O4 B2 O6 B3 147.3(3) . . . . ?
O4 B5 O7 Rb1 -37.9(5) . . . 5_666 ?
O4 B5 O7 Rb1 51.4(4) . . . . ?
O4 B5 O7 B4 -178.3(3) . . . 5_666 ?
O4 B5 O9 Rb1 37.1(3) . . . 1_565 ?
O4 B5 O9 K2 -31.5(3) . . . 3 ?
O4 B5 O9 B1 -161.4(3) . . . . ?
O5 B2 O1 B2 61.9(2) 2_655 . . 2_655 ?
O5 B2 O4 Rb1 128.0(2) 2_655 . . 1_565 ?
O5 B2 O4 K2 41.1(3) 2_655 . . 3 ?
O5 B2 O4 B5 -64.2(4) 2_655 . . . ?
O5 B2 O6 Rb1 117.5(2) 2_655 . . 5_666 ?
O5 B2 O6 Rb1 30.3(3) 2_655 . . . ?
O5 B2 O6 B3 -96.0(3) 2_655 . . . ?
O5 B3 O2 Rb1 -161.5(3) . . . 5_666 ?
O5 B3 O2 K2 -47.9(4) . . . . ?
O5 B3 O2 B4 97.7(4) . . . . ?
O5 B3 O6 Rb1 159.5(3) . . . 5_666 ?
O5 B3 O6 Rb1 -119.2(3) . . . . ?
O5 B3 O6 B2 4.5(5) . . . . ?
O6 B2 O1 B2 -56.9(2) . . . 2_655 ?
O6 B2 O4 Rb1 -114.2(2) . . . 1_565 ?
O6 B2 O4 K2 159.0(2) . . . 3 ?
O6 B2 O4 B5 53.6(4) . . . . ?
O6 B3 O2 Rb1 16.5(3) . . . 5_666 ?
O6 B3 O2 K2 130.0(3) . . . . ?
O6 B3 O2 B4 -84.4(4) . . . . ?
O6 B3 O5 Rb1 102.3(3) . . . 2_655 ?
O6 B3 O5 B2 1.1(5) . . . 2_655 ?
O7 B4 O2 Rb1 -4.3(3) 5_666 . . 5_666 ?
O7 B4 O2 K2 -114.7(2) 5_666 . . . ?
O7 B4 O2 B3 91.4(4) 5_666 . . . ?
O7 B4 O8 Rb1 -35.2(2) 5_666 . . . ?
O7 B4 O8 Rb1 -147.8(3) 5_666 . . 2_655 ?
O7 B4 O8 K2 131.5(2) 5_666 . . 4_545 ?
O7 B5 O4 Rb1 134.8(3) . . . 1_565 ?
O7 B5 O4 K2 -150.0(4) . . . 3 ?
O7 B5 O4 B2 -35.3(6) . . . . ?
O7 B5 O9 Rb1 -144.6(3) . . . 1_565 ?
O7 B5 O9 K2 146.8(3) . . . 3 ?
O7 B5 O9 B1 17.0(5) . . . . ?
O8 B4 O2 Rb1 -126.6(2) . . . 5_666 ?
O8 B4 O2 K2 123.0(2) . . . . ?
O8 B4 O2 B3 -30.9(4) . . . . ?
O9 B1 O3 K2 122.5(3) . . . 5_666 ?
O9 B1 O3 K2 -114.4(3) . . . 8_566 ?
O9 B1 O3 B4 -7.6(5) . . . 5_666 ?
O9 B1 O10 Rb1 -60.9(8) . . . 7_666 ?
O9 B1 O10 K2 52.6(4) . . . 5_676 ?
O9 B5 O4 Rb1 -47.0(3) . . . 1_565 ?
O9 B5 O4 K2 28.2(3) . . . 3 ?
O9 B5 O4 B2 142.9(3) . . . . ?
O9 B5 O7 Rb1 -126.7(3) . . . . ?
O9 B5 O7 Rb1 144.0(3) . . . 5_666 ?
O9 B5 O7 B4 3.5(5) . . . 5_666 ?
O10 B1 O3 K2 -57.8(4) . . . 5_666 ?
O10 B1 O3 K2 65.3(4) . . . 8_566 ?
O10 B1 O3 B4 172.1(3) . . . 5_666 ?
O10 B1 O9 Rb1 -60.4(6) . . . 1_565 ?
O10 B1 O9 K2 44.9(4) . . . 3 ?
O10 B1 O9 B5 165.4(3) . . . . ?
